data_2222023
loop_
_publ_author_name
'Ng, Seik Weng'

_publ_section_title
;
 4-(Dimethylamino)pyridinium tribromide: whole molecule disorder of
 cation and anion
;
_journal_coeditor_code HB2966
_journal_issue 6
_journal_name_full 'Acta Crystallographica Section E'
_journal_page_first o1276
_journal_paper_doi 10.1107/S1600536809017048
_journal_volume 65
_journal_year 2009
_chemical_formula_iupac 'C7 H11 N2 +, Br3 -'
_chemical_formula_moiety '[C7 H11 N2] +, [Br3] -'
_chemical_formula_sum 'C7 H11 Br3 N2'
_chemical_formula_weight 362.91
_chemical_name_systematic
;
4-(Dimethylamino)pyridinium tribromide
;
_space_group_IT_number 17
_symmetry_cell_setting orthorhombic
_symmetry_space_group_name_Hall 'P 2c 2'
_symmetry_space_group_name_H-M 'P 2 2 21'
_atom_sites_solution_hydrogens geom
_atom_sites_solution_primary direct
_atom_sites_solution_secondary difmap
_audit_creation_method SHELXL-97
_cell_angle_alpha 90.00
_cell_angle_beta 90.00
_cell_angle_gamma 90.00
_cell_formula_units_Z 2
_cell_length_a 4.16880(10)
_cell_length_b 8.8349(2)
_cell_length_c 14.7255(4)
_cell_measurement_reflns_used 2094
_cell_measurement_temperature 100(2)
_cell_measurement_theta_max 28.3
_cell_measurement_theta_min 2.7
_cell_volume 542.35(2)
_computing_cell_refinement 'SAINT (Bruker, 2008)'
_computing_data_collection 'APEX2 (Bruker, 2008)'
_computing_data_reduction 'SAINT (Bruker, 2008)'
_computing_molecular_graphics 'X-Seed (Barbour, 2001)'
_computing_publication_material 'pubCIF (Westrip, 2009)'
_computing_structure_refinement 'SHELXL-97 (Sheldrick, 2008)'
_computing_structure_solution 'SHELXS-97 (Sheldrick, 2008)'
_diffrn_ambient_temperature 100(2)
_diffrn_measured_fraction_theta_full 1.000
_diffrn_measured_fraction_theta_max 1.000
_diffrn_measurement_device_type 'Bruker SMART APEX CCD'
_diffrn_measurement_method '\w scans'
_diffrn_radiation_monochromator graphite
_diffrn_radiation_source 'fine-focus sealed tube'
_diffrn_radiation_type MoK\a
_diffrn_radiation_wavelength 0.71073
_diffrn_reflns_av_R_equivalents 0.0247
_diffrn_reflns_av_sigmaI/netI 0.0220
_diffrn_reflns_limit_h_max 5
_diffrn_reflns_limit_h_min -5
_diffrn_reflns_limit_k_max 11
_diffrn_reflns_limit_k_min -11
_diffrn_reflns_limit_l_max 19
_diffrn_reflns_limit_l_min -19
_diffrn_reflns_number 5156
_diffrn_reflns_theta_full 27.47
_diffrn_reflns_theta_max 27.47
_diffrn_reflns_theta_min 2.31
_diffrn_standards_decay_% 0
_diffrn_standards_interval_count 0
_diffrn_standards_interval_time 0
_diffrn_standards_number 0
_exptl_absorpt_coefficient_mu 11.110
_exptl_absorpt_correction_T_max 1.000
_exptl_absorpt_correction_T_min 0.656
_exptl_absorpt_correction_type multi-scan
_exptl_absorpt_process_details '(SADABS; Sheldrick, 1996)'
_exptl_crystal_colour Colorless
_exptl_crystal_density_diffrn 2.222
_exptl_crystal_density_method 'not measured'
_exptl_crystal_description Block
_exptl_crystal_F_000 344
_exptl_crystal_size_max 0.20
_exptl_crystal_size_mid 0.15
_exptl_crystal_size_min 0.10
_refine_diff_density_max 0.423
_refine_diff_density_min -0.335
_refine_ls_abs_structure_details 'Flack (1983), 480 Friedel pairs'
_refine_ls_abs_structure_Flack 0.47(4)
_refine_ls_extinction_method none
_refine_ls_goodness_of_fit_ref 0.984
_refine_ls_hydrogen_treatment constr
_refine_ls_matrix_type full
_refine_ls_number_parameters 100
_refine_ls_number_reflns 1256
_refine_ls_number_restraints 60
_refine_ls_restrained_S_all 0.964
_refine_ls_R_factor_all 0.0262
_refine_ls_R_factor_gt 0.0208
_refine_ls_shift/su_max 0.001
_refine_ls_shift/su_mean 0.001
_refine_ls_structure_factor_coef Fsqd
_refine_ls_weighting_details 'calc w=1/[\s^2^(Fo^2^)+(0.0322P)^2^] where P=(Fo^2^+2Fc^2^)/3'
_refine_ls_weighting_scheme calc
_refine_ls_wR_factor_gt 0.0485
_refine_ls_wR_factor_ref 0.0508
_reflns_number_gt 1114
_reflns_number_total 1256
_reflns_threshold_expression I>2\s(I)
_cod_data_source_file hb2966.cif
_cod_data_source_block I
_cod_depositor_comments
;
The following automatic conversions were performed:
'_symmetry_cell_setting' value 'Orthorhombic' changed to 'orthorhombic'
according to '/home/saulius/struct/CIF-dictionaries/cif_core.dic'
dictionary named 'cif_core.dic' version 2.4.1 from
2010-06-29.

'_exptl_absorpt_correction_type' value 'Multi-scan' changed
to 'multi-scan' according to
'/home/saulius/struct/CIF-dictionaries/cif_core.dic' dictionary named
'cif_core.dic' version 2.4.1 from 2010-06-29.

Automatic conversion script
Id: cif_fix_enum 1527 2010-12-29 10:47:43Z saulius 

The following automatic conversions were performed:

'_symmetry_cell_setting' value 'Orthorhombic' changed to
'orthorhombic' according to
/home/saulius/struct/CIF-dictionaries/cif_core.dic dictionary named
'cif_core.dic' version 2.4.1 from
2010-06-29.

'_exptl_absorpt_correction_type' value 'Multi-scan'
changed to 'multi-scan' according to
/home/saulius/struct/CIF-dictionaries/cif_core.dic dictionary named
'cif_core.dic' version 2.4.1 from 2010-06-29.

Automatic conversion script
Id: cif_fix_values 1715 2011-07-08 13:25:40Z adriana 
;
_cod_database_code 2222023
_cod_database_fobs_code 2222023

loop_
_symmetry_equiv_pos_as_xyz
'x, y, z'
'-x, -y, z+1/2'
'-x, y, -z+1/2'
'x, -y, -z'

loop_
_atom_site_type_symbol
_atom_site_label
_atom_site_fract_x
_atom_site_fract_y
_atom_site_fract_z
_atom_site_U_iso_or_equiv
_atom_site_adp_type
_atom_site_calc_flag
_atom_site_refinement_flags
_atom_site_occupancy
_atom_site_disorder_assembly
_atom_site_disorder_group
Br Br1 0.5290(6) 0.25953(5) 0.23869(12) 0.0155(3) Uani d P 0.50 A -1
Br Br2 0.2738(3) 0.27497(11) 0.07779(5) 0.0196(2) Uani d P 0.50 A -1
Br Br3 0.7682(3) 0.24565(11) 0.39355(5) 0.01777(18) Uani d P 0.50 A -1
N N2 1.1882(7) 0.2417(5) -0.3550(3) 0.0144(9) Uani d PDU 0.50 B -2
N N1 0.7232(7) 0.2399(4) -0.10428(15) 0.0209(11) Uani d PGDU 0.50 B -2
H H1 0.6250 0.2392 -0.0514 0.025 Uiso calc PR 0.50 B -2
C C1 0.7724(9) 0.1050(3) -0.1509(2) 0.0190(11) Uani d PGDU 0.50 B -2
H H1A 0.7000 0.0122 -0.1257 0.023 Uiso calc PR 0.50 B -2
C C2 0.9276(8) 0.1061(3) -0.23446(19) 0.0196(13) Uani d PGDU 0.50 B -2
H H2 0.9612 0.0140 -0.2663 0.024 Uiso calc PR 0.50 B -2
C C3 1.0335(5) 0.2420(3) -0.27138(13) 0.0147(11) Uani d PGDU 0.50 B -2
C C4 0.9844(9) 0.3768(3) -0.2248(2) 0.0195(12) Uani d PGDU 0.50 B -2
H H4 1.0568 0.4697 -0.2500 0.023 Uiso calc PR 0.50 B -2
C C5 0.8292(9) 0.3757(3) -0.1412(2) 0.0208(14) Uani d PGDU 0.50 B -2
H H5 0.7956 0.4679 -0.1093 0.025 Uiso calc PR 0.50 B -2
C C6 1.2376(13) 0.1015(6) -0.4024(3) 0.0226(13) Uani d PDU 0.50 B -2
H H6A 1.0314 0.0498 -0.4102 0.034 Uiso calc PR 0.50 B -2
H H6B 1.3829 0.0370 -0.3672 0.034 Uiso calc PR 0.50 B -2
H H6C 1.3321 0.1220 -0.4620 0.034 Uiso calc PR 0.50 B -2
C C7 1.2983(11) 0.3839(6) -0.3936(4) 0.0223(14) Uani d PDU 0.50 B -2
H H7A 1.1130 0.4479 -0.4077 0.033 Uiso calc PR 0.50 B -2
H H7B 1.4196 0.3638 -0.4493 0.033 Uiso calc PR 0.50 B -2
H H7C 1.4366 0.4359 -0.3497 0.033 Uiso calc PR 0.50 B -2

loop_
_atom_site_aniso_label
_atom_site_aniso_U_11
_atom_site_aniso_U_22
_atom_site_aniso_U_33
_atom_site_aniso_U_12
_atom_site_aniso_U_13
_atom_site_aniso_U_23
Br1 0.0195(8) 0.01421(16) 0.0128(8) -0.0005(3) 0.0021(5) -0.0007(2)
Br2 0.0201(4) 0.0274(5) 0.0112(4) 0.0019(3) 0.0015(3) -0.0010(3)
Br3 0.0210(4) 0.0207(4) 0.0116(4) -0.0011(3) 0.0007(3) 0.0001(3)
N2 0.021(2) 0.0110(19) 0.011(2) -0.001(2) -0.0034(17) 0.005(2)
N1 0.023(3) 0.032(3) 0.008(2) 0.007(3) 0.0025(19) -0.001(2)
C1 0.019(3) 0.021(3) 0.017(3) -0.001(2) -0.003(3) 0.002(2)
C2 0.012(3) 0.0175(19) 0.029(4) -0.0005(16) 0.004(3) 0.003(2)
C3 0.019(2) 0.0179(18) 0.008(3) -0.001(3) -0.002(2) 0.0001(17)
C4 0.020(2) 0.022(2) 0.016(3) -0.004(3) -0.005(4) 0.0004(16)
C5 0.019(3) 0.023(3) 0.020(3) 0.001(2) -0.001(3) 0.001(3)
C6 0.032(3) 0.019(2) 0.017(3) 0.000(3) -0.001(4) 0.004(2)
C7 0.023(4) 0.023(3) 0.020(3) 0.005(2) 0.008(3) -0.005(2)

loop_
_atom_type_symbol
_atom_type_description
_atom_type_scat_dispersion_real
_atom_type_scat_dispersion_imag
_atom_type_scat_source
C C 0.0033 0.0016 'International Tables Vol C Tables 4.2.6.8 and 6.1.1.4'
H H 0.0000 0.0000 'International Tables Vol C Tables 4.2.6.8 and 6.1.1.4'
N N 0.0061 0.0033 'International Tables Vol C Tables 4.2.6.8 and 6.1.1.4'
Br Br -0.2901 2.4595 'International Tables Vol C Tables 4.2.6.8 and 6.1.1.4'

loop_
_geom_angle_atom_site_label_1
_geom_angle_atom_site_label_2
_geom_angle_atom_site_label_3
_geom_angle_site_symmetry_1
_geom_angle_site_symmetry_3
_geom_angle
_geom_angle_publ_flag
Br3 Br1 Br2 . . 179.41(8) ?
C3 N2 C6 . . 119.9(4) ?
C3 N2 C7 . . 119.4(4) ?
C6 N2 C7 . . 120.7(4) ?
C1 N1 C5 . . 120.0 ?
C1 N1 H1 . . 120.0 ?
C5 N1 H1 . . 120.0 ?
N1 C1 C2 . . 120.0 ?
N1 C1 H1A . . 120.0 ?
C2 C1 H1A . . 120.0 ?
C1 C2 C3 . . 120.0 ?
C1 C2 H2 . . 120.0 ?
C3 C2 H2 . . 120.0 ?
N2 C3 C4 . . 120.5(3) ?
N2 C3 C2 . . 119.5(3) ?
C4 C3 C2 . . 120.0 ?
C5 C4 C3 . . 120.0 ?
C5 C4 H4 . . 120.0 ?
C3 C4 H4 . . 120.0 ?
C4 C5 N1 . . 120.0 ?
C4 C5 H5 . . 120.0 ?
N1 C5 H5 . . 120.0 ?
N2 C6 H6A . . 109.5 ?
N2 C6 H6B . . 109.5 ?
H6A C6 H6B . . 109.5 ?
N2 C6 H6C . . 109.5 ?
H6A C6 H6C . . 109.5 ?
H6B C6 H6C . . 109.5 ?
N2 C7 H7A . . 109.5 ?
N2 C7 H7B . . 109.5 ?
H7A C7 H7B . . 109.5 ?
N2 C7 H7C . . 109.5 ?
H7A C7 H7C . . 109.5 ?
H7B C7 H7C . . 109.5 ?

loop_
_geom_bond_atom_site_label_1
_geom_bond_atom_site_label_2
_geom_bond_site_symmetry_2
_geom_bond_distance
_geom_bond_publ_flag
Br1 Br3 . 2.492(3) ?
Br1 Br2 . 2.601(3) ?
N2 C3 . 1.390(5) ?
N2 C6 . 1.436(7) ?
N2 C7 . 1.454(7) ?
N1 C1 . 1.3900 ?
N1 C5 . 1.3900 ?
N1 H1 . 0.8800 ?
C1 C2 . 1.3900 ?
C1 H1A . 0.9500 ?
C2 C3 . 1.3900 ?
C2 H2 . 0.9500 ?
C3 C4 . 1.3900 ?
C4 C5 . 1.3900 ?
C4 H4 . 0.9500 ?
C5 H5 . 0.9500 ?
C6 H6A . 0.9800 ?
C6 H6B . 0.9800 ?
C6 H6C . 0.9800 ?
C7 H7A . 0.9800 ?
C7 H7B . 0.9800 ?
C7 H7C . 0.9800 ?

loop_
_geom_hbond_atom_site_label_D
_geom_hbond_atom_site_label_H
_geom_hbond_atom_site_label_A
_geom_hbond_site_symmetry_A
_geom_hbond_distance_DH
_geom_hbond_distance_HA
_geom_hbond_distance_DA
_geom_hbond_angle_DHA
_geom_hbond_publ_flag
N1 H1 Br2 . 0.88 2.42 3.286(2) 167 yes

loop_
_geom_torsion_atom_site_label_1
_geom_torsion_atom_site_label_2
_geom_torsion_atom_site_label_3
_geom_torsion_atom_site_label_4
_geom_torsion_site_symmetry_1
_geom_torsion_site_symmetry_2
_geom_torsion_site_symmetry_3
_geom_torsion_site_symmetry_4
_geom_torsion
_geom_torsion_publ_flag
C5 N1 C1 C2 . . . . 0.0 ?
N1 C1 C2 C3 . . . . 0.0 ?
C6 N2 C3 C4 . . . . 179.95(9) ?
C7 N2 C3 C4 . . . . -0.07(11) ?
C6 N2 C3 C2 . . . . -0.08(13) ?
C7 N2 C3 C2 . . . . 179.90(9) ?
C1 C2 C3 N2 . . . . -179.96(9) ?
C1 C2 C3 C4 . . . . 0.0 ?
N2 C3 C4 C5 . . . . 179.96(9) ?
C2 C3 C4 C5 . . . . 0.0 ?
C3 C4 C5 N1 . . . . 0.0 ?
C1 N1 C5 C4 . . . . 0.0 ?
